data_7709371
loop_
_publ_author_name
'Li, Yafei'
'Pan, Huifen'
'Lu, Yanhua'
'Luo, Yanshu'
'Dang, Yan'
'Wang, Yalan'
'Xia, Shengwang'
'Li, Yahong'
'Xia, Yuanzhi'

_publ_section_title
;
 Lithium and magnesium complexes from the employment of pyridyl-pendanted
 unsymmetrical \b-diketiminates: syntheses and utilization as catalysts
 for the hydroboration of carbonyl compounds
;
_journal_name_full 'Dalton Transactions'
_journal_paper_doi 10.1039/D1DT03235F
_journal_year 2022
_chemical_formula_moiety 'C46 H60 Mg N6, C3 H3'
_chemical_formula_sum 'C49 H63 Mg N6'
_chemical_formula_weight 760.36
_space_group_crystal_system monoclinic
_space_group_IT_number 15
_space_group_name_Hall '-C 2yc'
_space_group_name_H-M_alt 'C 1 2/c 1'
_atom_sites_solution_hydrogens geom
_atom_sites_solution_primary iterative
_audit_creation_date 2020-06-12
_audit_creation_method
;
Olex2 1.2
(compiled 2018.05.29 svn.r3508 for OlexSys, GUI svn.r5506)
;
_audit_update_record
;
2020-07-06 deposited with the CCDC.	2022-01-26 downloaded from the CCDC.
;
_cell_angle_alpha 90
_cell_angle_beta 96.658(2)
_cell_angle_gamma 90
_cell_formula_units_Z 8
_cell_length_a 17.8797(11)
_cell_length_b 21.1458(13)
_cell_length_c 24.3580(15)
_cell_measurement_reflns_used 9455
_cell_measurement_temperature 296(2)
_cell_measurement_theta_max 26.103
_cell_measurement_theta_min 2.350
_cell_volume 9147.2(10)
_computing_cell_refinement 'SAINT v8.37A (Bruker, 2015)'
_computing_data_reduction 'SAINT v8.37A (Bruker, 2015)'
_computing_molecular_graphics 'Olex2 (Dolomanov et al., 2009)'
_computing_publication_material 'Olex2 (Dolomanov et al., 2009)'
_computing_structure_refinement 'ShelXL (Sheldrick, 2015)'
_computing_structure_solution 'olex2.solve (Bourhis et al., 2015)'
_diffrn_ambient_temperature 296.15
_diffrn_measured_fraction_theta_full 0.998
_diffrn_measured_fraction_theta_max 0.993
_diffrn_measurement_device_type 'CCD area detector'
_diffrn_measurement_method 'phi and omega scans'
_diffrn_radiation_monochromator graphite
_diffrn_radiation_type MoK\a
_diffrn_radiation_wavelength 0.71073
_diffrn_reflns_av_R_equivalents 0.0885
_diffrn_reflns_av_unetI/netI 0.0603
_diffrn_reflns_Laue_measured_fraction_full 0.998
_diffrn_reflns_Laue_measured_fraction_max 0.993
_diffrn_reflns_limit_h_max 23
_diffrn_reflns_limit_h_min -23
_diffrn_reflns_limit_k_max 27
_diffrn_reflns_limit_k_min -25
_diffrn_reflns_limit_l_max 29
_diffrn_reflns_limit_l_min -31
_diffrn_reflns_number 86204
_diffrn_reflns_point_group_measured_fraction_full 0.998
_diffrn_reflns_point_group_measured_fraction_max 0.993
_diffrn_reflns_theta_full 25.242
_diffrn_reflns_theta_max 27.581
_diffrn_reflns_theta_min 2.559
_exptl_absorpt_coefficient_mu 0.077
_exptl_absorpt_correction_T_max 0.7456
_exptl_absorpt_correction_T_min 0.6469
_exptl_absorpt_correction_type multi-scan
_exptl_absorpt_process_details
'SADABS-2014/5 (Bruker,2014/5) was used for absorption correction. wR2(int) was 0.1350 before and 0.0723 after correction. The Ratio of minimum to maximum transmission is 0.8676. The \l/2 correction factor is Not present.'
_exptl_crystal_colour 'metallic light colourless'
_exptl_crystal_colour_lustre metallic
_exptl_crystal_colour_modifier light
_exptl_crystal_colour_primary colourless
_exptl_crystal_density_diffrn 1.104
_exptl_crystal_description block
_exptl_crystal_F_000 3288
_exptl_crystal_size_max 0.16
_exptl_crystal_size_mid 0.03
_exptl_crystal_size_min 0.02
_refine_diff_density_max 0.663
_refine_diff_density_min -0.568
_refine_diff_density_rms 0.050
_refine_ls_extinction_method none
_refine_ls_goodness_of_fit_ref 1.013
_refine_ls_hydrogen_treatment constr
_refine_ls_matrix_type full
_refine_ls_number_parameters 520
_refine_ls_number_reflns 10512
_refine_ls_number_restraints 42
_refine_ls_restrained_S_all 1.043
_refine_ls_R_factor_all 0.1147
_refine_ls_R_factor_gt 0.0597
_refine_ls_shift/su_max 0.001
_refine_ls_shift/su_mean 0.000
_refine_ls_structure_factor_coef Fsqd
_refine_ls_weighting_details 'w=1/[\s^2^(Fo^2^)+(0.0633P)^2^+11.8837P] where P=(Fo^2^+2Fc^2^)/3'
_refine_ls_weighting_scheme calc
_refine_ls_wR_factor_gt 0.1332
_refine_ls_wR_factor_ref 0.1588
_reflns_Friedel_coverage 0.000
_reflns_number_gt 6675
_reflns_number_total 10512
_reflns_threshold_expression 'I > 2\s(I)'
_cod_data_source_file d1dt03235f2.cif
_cod_data_source_block t_CCDC1
_cod_database_code 7709371
_shelx_shelxl_version_number 2014/7
_shelx_space_group_comment
;
The symmetry employed for this shelxl refinement is uniquely defined
by the following loop, which should always be used as a source of
symmetry information in preference to the above space-group names.
They are only intended as comments.
;
_olex2_refinement_description
;
1. Fixed Uiso
 At 1.2 times of:
  All C(H) groups
 At 1.5 times of:
  All C(H,H,H) groups
2. Rigid bond restraints
 C47, C48, C49
 with sigma for 1-2 distances of 0.01 and sigma for 1-3 distances of 0.02
3. Uiso/Uaniso restraints and constraints
C47 \\sim C48 \\sim C49: within 2A with sigma of 0.01 and sigma for terminal
atoms of 0.02
Uanis(C48) \\sim Ueq, Uanis(C49) \\sim Ueq, Uanis(C47) \\sim Ueq: with sigma of
0.01 and sigma for terminal atoms of 0.02
4. Rigid body (RIGU) restrains
 C47, C48, C49
 with sigma for 1-2 distances of 0.01 and sigma for 1-3 distances of 0.02
5.a Ternary CH refined with riding coordinates:
 C18(H18), C21(H21), C41(H41), C44(H44)
5.b Aromatic/amide H refined with riding coordinates:
 C3(H3), C4(H4), C5(H5), C9(H9), C14(H14), C15(H15), C16(H16), C26(H26),
 C27(H27), C28(H28), C32(H32), C37(H37), C38(H38), C39(H39)
5.c Idealised Me refined as rotating group:
 C1(H1A,H1B,H1C), C8(H8A,H8B,H8C), C11(H11A,H11B,H11C), C19(H19A,H19B,H19C),
 C20(H20A,H20B,H20C), C22(H22A,H22B,H22C), C23(H23A,H23B,H23C), C24(H24A,H24B,
 H24C), C30(H30A,H30B,H30C), C34(H34A,H34B,H34C), C42(H42A,H42B,H42C), C43(H43A,
 H43B,H43C), C45(H45A,H45B,H45C), C46(H46A,H46B,H46C), C49(H49A,H49B,H49C)
;
_olex2_submission_special_instructions 'No special instructions were received'

loop_
_space_group_symop_operation_xyz
'x, y, z'
'-x, y, -z+1/2'
'x+1/2, y+1/2, z'
'-x+1/2, y+1/2, -z+1/2'
'-x, -y, -z'
'x, -y, z-1/2'
'-x+1/2, -y+1/2, -z'
'x+1/2, -y+1/2, z-1/2'

loop_
_atom_site_label
_atom_site_type_symbol
_atom_site_fract_x
_atom_site_fract_y
_atom_site_fract_z
_atom_site_U_iso_or_equiv
_atom_site_adp_type
_atom_site_occupancy
_atom_site_site_symmetry_order
_atom_site_calc_flag
_atom_site_refinement_flags_posn
_atom_site_refinement_flags_adp
_atom_site_refinement_flags_occupancy
_atom_site_disorder_assembly
_atom_site_disorder_group
N1 N 0.77202(9) 0.47178(8) 0.67638(6) 0.0256(4) Uani 1 1 d . . . . .
Mg1 Mg 0.74646(3) 0.47845(3) 0.58473(2) 0.02228(16) Uani 1 1 d . . . . .
C1 C 0.68282(12) 0.41489(12) 0.43180(9) 0.0395(5) Uani 1 1 d . . . . .
H1A H 0.6585 0.3797 0.4473 0.059 Uiso 1 1 calc GR . . . .
H1B H 0.6769 0.4114 0.3922 0.059 Uiso 1 1 calc GR . . . .
H1C H 0.6604 0.4536 0.4424 0.059 Uiso 1 1 calc GR . . . .
C2 C 0.76470(11) 0.41465(10) 0.45287(8) 0.0295(4) Uani 1 1 d . . . . .
N2 N 0.85840(9) 0.45937(8) 0.58032(6) 0.0243(4) Uani 1 1 d . . . . .
N3 N 0.78399(9) 0.44080(7) 0.50258(6) 0.0244(4) Uani 1 1 d . . . . .
C3 C 0.81795(12) 0.38774(11) 0.42315(9) 0.0373(5) Uani 1 1 d . . . . .
H3 H 0.8039 0.3692 0.3889 0.045 Uiso 1 1 calc R . . . .
N4 N 0.68083(9) 0.38413(8) 0.57250(6) 0.0288(4) Uani 1 1 d . . . . .
C4 C 0.89229(13) 0.38912(12) 0.44551(9) 0.0409(6) Uani 1 1 d . . . . .
H4 H 0.9291 0.3728 0.4254 0.049 Uiso 1 1 calc R . . . .
C5 C 0.91281(12) 0.41423(11) 0.49708(9) 0.0364(5) Uani 1 1 d . . . . .
H5 H 0.9630 0.4149 0.5121 0.044 Uiso 1 1 calc R . . . .
N5 N 0.63087(9) 0.48018(8) 0.57366(7) 0.0271(4) Uani 1 1 d . . . . .
C6 C 0.85643(10) 0.43882(9) 0.52654(8) 0.0247(4) Uani 1 1 d . . . . .
N6 N 0.73947(9) 0.58056(7) 0.56136(6) 0.0248(4) Uani 1 1 d . . . . .
C7 C 0.91812(11) 0.46432(10) 0.61875(8) 0.0295(5) Uani 1 1 d . . . . .
C8 C 0.99805(12) 0.46360(14) 0.60438(10) 0.0495(7) Uani 1 1 d . . . . .
H8A H 1.0125 0.4209 0.5972 0.074 Uiso 1 1 calc GR . . . .
H8B H 1.0312 0.4804 0.6347 0.074 Uiso 1 1 calc GR . . . .
H8C H 1.0013 0.4890 0.5721 0.074 Uiso 1 1 calc GR . . . .
C9 C 0.90792(11) 0.47175(10) 0.67366(8) 0.0324(5) Uani 1 1 d . . . . .
H9 H 0.9521 0.4784 0.6971 0.039 Uiso 1 1 calc R . . . .
C10 C 0.84129(11) 0.47105(10) 0.70085(8) 0.0285(4) Uani 1 1 d . . . . .
C11 C 0.85953(13) 0.46976(12) 0.76339(8) 0.0421(6) Uani 1 1 d . . . . .
H11A H 0.8886 0.5064 0.7753 0.063 Uiso 1 1 calc GR . . . .
H11B H 0.8879 0.4323 0.7741 0.063 Uiso 1 1 calc GR . . . .
H11C H 0.8136 0.4697 0.7802 0.063 Uiso 1 1 calc GR . . . .
C12 C 0.71121(11) 0.46493(11) 0.71080(8) 0.0311(5) Uani 1 1 d . . . . .
C13 C 0.67499(13) 0.51880(12) 0.72871(8) 0.0415(6) Uani 1 1 d . . . . .
C14 C 0.61672(15) 0.51030(17) 0.76143(10) 0.0585(8) Uani 1 1 d . . . . .
H14 H 0.5925 0.5456 0.7738 0.070 Uiso 1 1 calc R . . . .
C15 C 0.59432(15) 0.45127(19) 0.77585(11) 0.0658(9) Uani 1 1 d . . . . .
H15 H 0.5555 0.4468 0.7979 0.079 Uiso 1 1 calc R . . . .
C16 C 0.62896(14) 0.39927(16) 0.75783(10) 0.0560(7) Uani 1 1 d . . . . .
H16 H 0.6133 0.3594 0.7678 0.067 Uiso 1 1 calc R . . . .
C17 C 0.68766(13) 0.40427(12) 0.72463(8) 0.0398(5) Uani 1 1 d . . . . .
C18 C 0.72301(16) 0.34415(12) 0.70679(10) 0.0509(7) Uani 1 1 d . . . . .
H18 H 0.7516 0.3545 0.6760 0.061 Uiso 1 1 calc R . . . .
C19 C 0.77786(18) 0.31592(15) 0.75329(14) 0.0700(8) Uani 1 1 d . . . . .
H19A H 0.8179 0.3454 0.7635 0.105 Uiso 1 1 calc GR . . . .
H19B H 0.7984 0.2773 0.7408 0.105 Uiso 1 1 calc GR . . . .
H19C H 0.7516 0.3074 0.7847 0.105 Uiso 1 1 calc GR . . . .
C20 C 0.6638(2) 0.29421(14) 0.68638(12) 0.0724(9) Uani 1 1 d . . . . .
H20A H 0.6405 0.2783 0.7171 0.109 Uiso 1 1 calc GR . . . .
H20B H 0.6878 0.2600 0.6692 0.109 Uiso 1 1 calc GR . . . .
H20C H 0.6263 0.3130 0.6600 0.109 Uiso 1 1 calc GR . . . .
C21 C 0.69944(16) 0.58530(13) 0.71707(10) 0.0526(7) Uani 1 1 d . . . . .
H21 H 0.7232 0.5845 0.6828 0.063 Uiso 1 1 calc R . . . .
C22 C 0.6343(2) 0.63264(16) 0.70955(12) 0.0824(11) Uani 1 1 d . . . . .
H22A H 0.5930 0.6146 0.6860 0.124 Uiso 1 1 calc GR . . . .
H22B H 0.6507 0.6707 0.6930 0.124 Uiso 1 1 calc GR . . . .
H22C H 0.6184 0.6423 0.7449 0.124 Uiso 1 1 calc GR . . . .
C23 C 0.7576(2) 0.60924(16) 0.76317(14) 0.0861(11) Uani 1 1 d . . . . .
H23A H 0.7390 0.6032 0.7982 0.129 Uiso 1 1 calc GR . . . .
H23B H 0.7667 0.6534 0.7578 0.129 Uiso 1 1 calc GR . . . .
H23C H 0.8037 0.5862 0.7625 0.129 Uiso 1 1 calc GR . . . .
C24 C 0.75875(14) 0.29221(11) 0.56649(10) 0.0459(6) Uani 1 1 d . . . . .
H24A H 0.7879 0.3070 0.5383 0.069 Uiso 1 1 calc GR . . . .
H24B H 0.7529 0.2472 0.5636 0.069 Uiso 1 1 calc GR . . . .
H24C H 0.7842 0.3027 0.6022 0.069 Uiso 1 1 calc GR . . . .
C25 C 0.68270(13) 0.32309(10) 0.55921(9) 0.0352(5) Uani 1 1 d . . . . .
C26 C 0.61805(14) 0.29042(11) 0.53911(10) 0.0464(6) Uani 1 1 d . . . . .
H26 H 0.6199 0.2478 0.5300 0.056 Uiso 1 1 calc R . . . .
C27 C 0.55080(15) 0.32316(13) 0.53305(11) 0.0523(7) Uani 1 1 d . . . . .
H27 H 0.5066 0.3020 0.5203 0.063 Uiso 1 1 calc R . . . .
C28 C 0.54794(13) 0.38620(12) 0.54550(10) 0.0430(6) Uani 1 1 d . . . . .
H28 H 0.5024 0.4080 0.5412 0.052 Uiso 1 1 calc R . . . .
C29 C 0.61519(11) 0.41718(10) 0.56487(8) 0.0292(4) Uani 1 1 d . . . . .
C30 C 0.50158(13) 0.51727(13) 0.58691(12) 0.0525(7) Uani 1 1 d . . . . .
H30A H 0.4727 0.5080 0.5521 0.079 Uiso 1 1 calc GR . . . .
H30B H 0.4820 0.5546 0.6025 0.079 Uiso 1 1 calc GR . . . .
H30C H 0.4984 0.4823 0.6117 0.079 Uiso 1 1 calc GR . . . .
C31 C 0.58300(11) 0.52806(11) 0.57804(8) 0.0319(5) Uani 1 1 d . . . . .
C32 C 0.60714(11) 0.58944(10) 0.57544(8) 0.0337(5) Uani 1 1 d . . . . .
H32 H 0.5716 0.6197 0.5822 0.040 Uiso 1 1 calc R . . . .
C33 C 0.67803(11) 0.61437(10) 0.56405(8) 0.0292(4) Uani 1 1 d . . . . .
C34 C 0.67656(14) 0.68564(10) 0.55553(10) 0.0434(6) Uani 1 1 d . . . . .
H34A H 0.7238 0.6992 0.5444 0.065 Uiso 1 1 calc GR . . . .
H34B H 0.6684 0.7062 0.5895 0.065 Uiso 1 1 calc GR . . . .
H34C H 0.6366 0.6965 0.5273 0.065 Uiso 1 1 calc GR . . . .
C35 C 0.80156(11) 0.61221(9) 0.53967(8) 0.0276(4) Uani 1 1 d . . . . .
C36 C 0.80151(12) 0.61467(10) 0.48184(9) 0.0315(5) Uani 1 1 d . . . . .
C37 C 0.85968(13) 0.64706(10) 0.46044(10) 0.0398(5) Uani 1 1 d . . . . .
H37 H 0.8600 0.6494 0.4223 0.048 Uiso 1 1 calc R . . . .
C38 C 0.91647(13) 0.67563(11) 0.49448(11) 0.0432(6) Uani 1 1 d . . . . .
H38 H 0.9544 0.6975 0.4795 0.052 Uiso 1 1 calc R . . . .
C39 C 0.91694(12) 0.67170(10) 0.55058(11) 0.0415(6) Uani 1 1 d . . . . .
H39 H 0.9556 0.6911 0.5734 0.050 Uiso 1 1 calc R . . . .
C40 C 0.86089(12) 0.63939(10) 0.57452(9) 0.0331(5) Uani 1 1 d . . . . .
C41 C 0.86510(13) 0.63811(11) 0.63706(10) 0.0423(6) Uani 1 1 d . . . . .
H41 H 0.8335 0.6033 0.6475 0.051 Uiso 1 1 calc R . . . .
C42 C 0.94529(15) 0.62761(14) 0.66525(12) 0.0590(7) Uani 1 1 d . . . . .
H42A H 0.9678 0.5927 0.6481 0.088 Uiso 1 1 calc GR . . . .
H42B H 0.9436 0.6185 0.7037 0.088 Uiso 1 1 calc GR . . . .
H42C H 0.9747 0.6650 0.6616 0.088 Uiso 1 1 calc GR . . . .
C43 C 0.8347(2) 0.69965(16) 0.65865(12) 0.0778(10) Uani 1 1 d . . . . .
H43A H 0.8431 0.7000 0.6983 0.117 Uiso 1 1 calc GR . . . .
H43B H 0.7816 0.7027 0.6469 0.117 Uiso 1 1 calc GR . . . .
H43C H 0.8601 0.7349 0.6443 0.117 Uiso 1 1 calc GR . . . .
C44 C 0.74012(13) 0.58410(11) 0.44210(8) 0.0380(5) Uani 1 1 d . . . . .
H44 H 0.7170 0.5505 0.4621 0.046 Uiso 1 1 calc R . . . .
C45 C 0.77179(16) 0.55405(12) 0.39244(10) 0.0516(7) Uani 1 1 d . . . . .
H45A H 0.7880 0.5867 0.3691 0.077 Uiso 1 1 calc GR . . . .
H45B H 0.7334 0.5291 0.3719 0.077 Uiso 1 1 calc GR . . . .
H45C H 0.8138 0.5275 0.4052 0.077 Uiso 1 1 calc GR . . . .
C46 C 0.67814(17) 0.63097(15) 0.42100(12) 0.0663(8) Uani 1 1 d . . . . .
H46A H 0.6541 0.6466 0.4516 0.099 Uiso 1 1 calc GR . . . .
H46B H 0.6416 0.6101 0.3952 0.099 Uiso 1 1 calc GR . . . .
H46C H 0.6998 0.6657 0.4030 0.099 Uiso 1 1 calc GR . . . .
C47 C 1.0004(3) 0.2835(4) 0.7230(2) 0.174(2) Uani 1 1 d . U . . .
C48 C 0.9629(4) 0.2774(5) 0.6791(4) 0.209(3) Uani 1 1 d . U . . .
C49 C 0.9667(3) 0.2573(4) 0.6272(3) 0.179(3) Uani 1 1 d . U . . .
H49A H 0.9367 0.2844 0.6018 0.269 Uiso 1 1 calc GR . . . .
H49B H 0.9480 0.2148 0.6234 0.269 Uiso 1 1 calc GR . . . .
H49C H 1.0181 0.2584 0.6194 0.269 Uiso 1 1 calc GR . . . .

loop_
_atom_site_aniso_label
_atom_site_aniso_U_11
_atom_site_aniso_U_22
_atom_site_aniso_U_33
_atom_site_aniso_U_23
_atom_site_aniso_U_13
_atom_site_aniso_U_12
N1 0.0251(9) 0.0309(9) 0.0208(8) 0.0016(7) 0.0028(6) 0.0037(7)
Mg1 0.0198(3) 0.0263(3) 0.0205(3) 0.0011(2) 0.0012(2) 0.0035(3)
C1 0.0329(12) 0.0549(15) 0.0294(11) -0.0038(10) -0.0016(9) -0.0018(10)
C2 0.0324(11) 0.0316(11) 0.0243(10) 0.0023(8) 0.0029(8) 0.0013(9)
N2 0.0214(8) 0.0288(9) 0.0227(8) 0.0019(6) 0.0025(6) 0.0035(7)
N3 0.0230(8) 0.0280(9) 0.0223(8) 0.0021(6) 0.0035(6) 0.0023(7)
C3 0.0422(13) 0.0448(13) 0.0252(11) -0.0054(9) 0.0048(9) 0.0054(10)
N4 0.0294(9) 0.0323(10) 0.0246(9) 0.0040(7) 0.0027(7) 0.0000(7)
C4 0.0382(13) 0.0518(15) 0.0348(12) -0.0046(10) 0.0139(10) 0.0135(11)
C5 0.0260(11) 0.0495(14) 0.0339(12) -0.0025(10) 0.0049(9) 0.0086(10)
N5 0.0225(8) 0.0320(9) 0.0267(9) 0.0044(7) 0.0028(7) 0.0018(7)
C6 0.0242(10) 0.0252(10) 0.0252(10) 0.0029(8) 0.0046(8) 0.0036(8)
N6 0.0252(8) 0.0256(9) 0.0235(8) 0.0002(6) 0.0026(6) 0.0033(7)
C7 0.0227(10) 0.0343(12) 0.0313(11) 0.0019(8) 0.0017(8) 0.0009(8)
C8 0.0242(12) 0.089(2) 0.0349(13) -0.0076(12) 0.0001(9) -0.0030(12)
C9 0.0217(10) 0.0464(13) 0.0275(11) 0.0001(9) -0.0041(8) 0.0004(9)
C10 0.0294(11) 0.0338(11) 0.0211(10) 0.0017(8) -0.0015(8) 0.0027(9)
C11 0.0358(12) 0.0641(16) 0.0245(11) 0.0040(10) -0.0038(9) 0.0017(11)
C12 0.0256(10) 0.0513(14) 0.0160(9) 0.0020(9) 0.0006(8) 0.0040(9)
C13 0.0355(12) 0.0668(17) 0.0219(11) -0.0024(10) 0.0015(9) 0.0159(11)
C14 0.0407(15) 0.100(2) 0.0364(14) -0.0013(14) 0.0098(11) 0.0244(15)
C15 0.0342(14) 0.128(3) 0.0380(15) 0.0050(16) 0.0142(11) 0.0045(17)
C16 0.0430(15) 0.090(2) 0.0360(13) 0.0089(13) 0.0091(11) -0.0187(15)
C17 0.0371(13) 0.0599(16) 0.0228(11) 0.0063(10) 0.0054(9) -0.0065(11)
C18 0.0681(18) 0.0460(15) 0.0423(14) 0.0093(11) 0.0215(12) -0.0106(13)
C19 0.069(2) 0.0570(19) 0.085(2) 0.0163(16) 0.0112(17) 0.0026(15)
C20 0.107(3) 0.0619(19) 0.0493(16) 0.0113(14) 0.0132(16) -0.0324(18)
C21 0.0679(18) 0.0566(17) 0.0339(13) -0.0065(11) 0.0084(12) 0.0263(14)
C22 0.113(3) 0.084(2) 0.0507(17) -0.0091(16) 0.0115(17) 0.058(2)
C23 0.109(3) 0.068(2) 0.074(2) -0.0078(17) -0.018(2) 0.001(2)
C24 0.0518(15) 0.0366(13) 0.0490(14) -0.0038(11) 0.0054(11) 0.0067(11)
C25 0.0423(13) 0.0333(12) 0.0296(11) 0.0015(9) 0.0027(9) -0.0022(10)
C26 0.0532(16) 0.0328(13) 0.0517(15) -0.0015(11) -0.0003(12) -0.0093(11)
C27 0.0433(15) 0.0506(16) 0.0602(16) 0.0028(13) -0.0054(12) -0.0205(12)
C28 0.0295(12) 0.0479(15) 0.0501(14) 0.0068(11) -0.0016(10) -0.0069(10)
C29 0.0241(10) 0.0379(12) 0.0255(10) 0.0041(9) 0.0022(8) -0.0032(9)
C30 0.0301(13) 0.0608(17) 0.0700(18) 0.0037(13) 0.0203(12) 0.0060(12)
C31 0.0232(10) 0.0458(13) 0.0274(10) 0.0050(9) 0.0056(8) 0.0072(9)
C32 0.0278(11) 0.0375(12) 0.0363(12) 0.0008(9) 0.0067(9) 0.0133(9)
C33 0.0318(11) 0.0301(11) 0.0255(10) 0.0001(8) 0.0020(8) 0.0078(9)
C34 0.0445(14) 0.0311(12) 0.0552(15) 0.0018(10) 0.0081(11) 0.0135(10)
C35 0.0280(11) 0.0197(10) 0.0359(11) 0.0039(8) 0.0064(8) 0.0057(8)
C36 0.0339(11) 0.0251(11) 0.0367(12) 0.0055(9) 0.0096(9) 0.0053(9)
C37 0.0454(14) 0.0317(12) 0.0456(13) 0.0093(10) 0.0192(11) 0.0064(10)
C38 0.0344(13) 0.0301(12) 0.0678(17) 0.0086(11) 0.0178(11) 0.0003(10)
C39 0.0295(12) 0.0297(12) 0.0649(16) 0.0009(11) 0.0040(11) 0.0006(9)
C40 0.0297(11) 0.0242(11) 0.0453(13) 0.0012(9) 0.0033(9) 0.0051(9)
C41 0.0424(14) 0.0381(13) 0.0444(13) -0.0045(10) -0.0035(10) -0.0013(10)
C42 0.0541(17) 0.0567(17) 0.0604(17) 0.0070(13) -0.0177(13) -0.0120(13)
C43 0.103(3) 0.075(2) 0.0535(18) -0.0224(15) -0.0026(17) 0.0239(19)
C44 0.0454(13) 0.0420(13) 0.0273(11) 0.0058(9) 0.0079(9) -0.0005(11)
C45 0.0745(19) 0.0504(15) 0.0323(13) 0.0020(11) 0.0165(12) -0.0044(13)
C46 0.0609(18) 0.083(2) 0.0508(17) -0.0036(15) -0.0108(14) 0.0222(16)
C47 0.095(3) 0.267(6) 0.159(5) -0.082(4) 0.004(4) -0.022(4)
C48 0.154(5) 0.320(6) 0.154(5) -0.016(5) 0.019(4) 0.035(5)
C49 0.111(4) 0.281(8) 0.146(5) -0.025(5) 0.018(4) 0.057(5)

loop_
_atom_type_symbol
_atom_type_description
_atom_type_scat_dispersion_real
_atom_type_scat_dispersion_imag
_atom_type_scat_source
C C 0.0033 0.0016 'International Tables Vol C Tables 4.2.6.8 and 6.1.1.4'
H H 0.0000 0.0000 'International Tables Vol C Tables 4.2.6.8 and 6.1.1.4'
Mg Mg 0.0486 0.0363 'International Tables Vol C Tables 4.2.6.8 and 6.1.1.4'
N N 0.0061 0.0033 'International Tables Vol C Tables 4.2.6.8 and 6.1.1.4'

loop_
_geom_angle_atom_site_label_1
_geom_angle_atom_site_label_2
_geom_angle_atom_site_label_3
_geom_angle
_geom_angle_site_symmetry_1
_geom_angle_site_symmetry_3
_geom_angle_publ_flag
C10 N1 Mg1 121.93(13) . . ?
C10 N1 C12 117.81(16) . . ?
C12 N1 Mg1 120.19(12) . . ?
N1 Mg1 N3 142.56(6) . . ?
N1 Mg1 N4 96.67(6) . . ?
N1 Mg1 N6 108.37(6) . . ?
N2 Mg1 N1 87.26(6) . . ?
N2 Mg1 N3 60.52(6) . . ?
N2 Mg1 N4 107.82(7) . . ?
N2 Mg1 N6 101.69(7) . . ?
N4 Mg1 N3 77.69(6) . . ?
N5 Mg1 N1 102.63(7) . . ?
N5 Mg1 N2 165.33(7) . . ?
N5 Mg1 N3 106.25(6) . . ?
N5 Mg1 N4 60.73(6) . . ?
N5 Mg1 N6 85.61(6) . . ?
N6 Mg1 N3 97.19(6) . . ?
N6 Mg1 N4 141.96(6) . . ?
H1A C1 H1B 109.5 . . ?
H1A C1 H1C 109.5 . . ?
H1B C1 H1C 109.5 . . ?
C2 C1 H1A 109.5 . . ?
C2 C1 H1B 109.5 . . ?
C2 C1 H1C 109.5 . . ?
N3 C2 C1 116.64(18) . . ?
N3 C2 C3 121.48(19) . . ?
C3 C2 C1 121.87(19) . . ?
C6 N2 Mg1 101.18(12) . . ?
C7 N2 Mg1 130.51(13) . . ?
C7 N2 C6 128.30(17) . . ?
C2 N3 Mg1 148.23(14) . . ?
C2 N3 C6 120.57(17) . . ?
C6 N3 Mg1 89.81(11) . . ?
C2 C3 H3 120.8 . . ?
C4 C3 C2 118.4(2) . . ?
C4 C3 H3 120.8 . . ?
C25 N4 Mg1 147.06(15) . . ?
C25 N4 C29 120.68(18) . . ?
C29 N4 Mg1 89.51(12) . . ?
C3 C4 H4 119.6 . . ?
C5 C4 C3 120.9(2) . . ?
C5 C4 H4 119.6 . . ?
C4 C5 H5 120.7 . . ?
C4 C5 C6 118.6(2) . . ?
C6 C5 H5 120.7 . . ?
C29 N5 Mg1 100.80(12) . . ?
C31 N5 Mg1 130.28(14) . . ?
C31 N5 C29 128.73(18) . . ?
N2 C6 C5 131.52(18) . . ?
N3 C6 N2 108.48(16) . . ?
N3 C6 C5 119.83(18) . . ?
C33 N6 Mg1 122.28(13) . . ?
C33 N6 C35 116.49(16) . . ?
C35 N6 Mg1 121.16(12) . . ?
N2 C7 C8 122.41(18) . . ?
N2 C7 C9 120.13(18) . . ?
C9 C7 C8 117.45(18) . . ?
C7 C8 H8A 109.5 . . ?
C7 C8 H8B 109.5 . . ?
C7 C8 H8C 109.5 . . ?
H8A C8 H8B 109.5 . . ?
H8A C8 H8C 109.5 . . ?
H8B C8 H8C 109.5 . . ?
C7 C9 H9 114.4 . . ?
C7 C9 C10 131.25(18) . . ?
C10 C9 H9 114.4 . . ?
N1 C10 C9 125.72(17) . . ?
N1 C10 C11 122.50(18) . . ?
C9 C10 C11 111.78(17) . . ?
C10 C11 H11A 109.5 . . ?
C10 C11 H11B 109.5 . . ?
C10 C11 H11C 109.5 . . ?
H11A C11 H11B 109.5 . . ?
H11A C11 H11C 109.5 . . ?
H11B C11 H11C 109.5 . . ?
C13 C12 N1 120.0(2) . . ?
C17 C12 N1 119.63(19) . . ?
C17 C12 C13 120.3(2) . . ?
C12 C13 C21 122.9(2) . . ?
C14 C13 C12 118.3(3) . . ?
C14 C13 C21 118.6(2) . . ?
C13 C14 H14 119.2 . . ?
C15 C14 C13 121.6(3) . . ?
C15 C14 H14 119.2 . . ?
C14 C15 H15 120.1 . . ?
C16 C15 C14 119.8(2) . . ?
C16 C15 H15 120.1 . . ?
C15 C16 H16 119.2 . . ?
C15 C16 C17 121.7(3) . . ?
C17 C16 H16 119.2 . . ?
C12 C17 C18 123.69(19) . . ?
C16 C17 C12 118.3(2) . . ?
C16 C17 C18 118.0(2) . . ?
C17 C18 H18 107.8 . . ?
C17 C18 C19 111.7(2) . . ?
C17 C18 C20 112.2(2) . . ?
C19 C18 H18 107.8 . . ?
C19 C18 C20 109.2(2) . . ?
C20 C18 H18 107.8 . . ?
C18 C19 H19A 109.5 . . ?
C18 C19 H19B 109.5 . . ?
C18 C19 H19C 109.5 . . ?
H19A C19 H19B 109.5 . . ?
H19A C19 H19C 109.5 . . ?
H19B C19 H19C 109.5 . . ?
C18 C20 H20A 109.5 . . ?
C18 C20 H20B 109.5 . . ?
C18 C20 H20C 109.5 . . ?
H20A C20 H20B 109.5 . . ?
H20A C20 H20C 109.5 . . ?
H20B C20 H20C 109.5 . . ?
C13 C21 H21 107.9 . . ?
C13 C21 C22 113.5(3) . . ?
C13 C21 C23 111.0(2) . . ?
C22 C21 H21 107.9 . . ?
C23 C21 H21 107.9 . . ?
C23 C21 C22 108.4(2) . . ?
C21 C22 H22A 109.5 . . ?
C21 C22 H22B 109.5 . . ?
C21 C22 H22C 109.5 . . ?
H22A C22 H22B 109.5 . . ?
H22A C22 H22C 109.5 . . ?
H22B C22 H22C 109.5 . . ?
C21 C23 H23A 109.5 . . ?
C21 C23 H23B 109.5 . . ?
C21 C23 H23C 109.5 . . ?
H23A C23 H23B 109.5 . . ?
H23A C23 H23C 109.5 . . ?
H23B C23 H23C 109.5 . . ?
H24A C24 H24B 109.5 . . ?
H24A C24 H24C 109.5 . . ?
H24B C24 H24C 109.5 . . ?
C25 C24 H24A 109.5 . . ?
C25 C24 H24B 109.5 . . ?
C25 C24 H24C 109.5 . . ?
N4 C25 C24 116.16(19) . . ?
N4 C25 C26 121.7(2) . . ?
C26 C25 C24 122.1(2) . . ?
C25 C26 H26 121.0 . . ?
C27 C26 C25 117.9(2) . . ?
C27 C26 H26 121.0 . . ?
C26 C27 H27 119.4 . . ?
C28 C27 C26 121.3(2) . . ?
C28 C27 H27 119.4 . . ?
C27 C28 H28 120.8 . . ?
C27 C28 C29 118.5(2) . . ?
C29 C28 H28 120.8 . . ?
N4 C29 N5 108.66(16) . . ?
N4 C29 C28 119.9(2) . . ?
N5 C29 C28 131.10(19) . . ?
H30A C30 H30B 109.5 . . ?
H30A C30 H30C 109.5 . . ?
H30B C30 H30C 109.5 . . ?
C31 C30 H30A 109.5 . . ?
C31 C30 H30B 109.5 . . ?
C31 C30 H30C 109.5 . . ?
N5 C31 C30 122.1(2) . . ?
N5 C31 C32 120.31(19) . . ?
C32 C31 C30 117.5(2) . . ?
C31 C32 H32 114.8 . . ?
C31 C32 C33 130.46(19) . . ?
C33 C32 H32 114.8 . . ?
N6 C33 C32 124.91(19) . . ?
N6 C33 C34 122.12(19) . . ?
C32 C33 C34 112.97(18) . . ?
C33 C34 H34A 109.5 . . ?
C33 C34 H34B 109.5 . . ?
C33 C34 H34C 109.5 . . ?
H34A C34 H34B 109.5 . . ?
H34A C34 H34C 109.5 . . ?
H34B C34 H34C 109.5 . . ?
C36 C35 N6 118.05(18) . . ?
C40 C35 N6 121.77(18) . . ?
C40 C35 C36 120.17(19) . . ?
C35 C36 C44 122.48(18) . . ?
C37 C36 C35 118.5(2) . . ?
C37 C36 C44 119.00(19) . . ?
C36 C37 H37 119.3 . . ?
C38 C37 C36 121.4(2) . . ?
C38 C37 H37 119.3 . . ?
C37 C38 H38 120.2 . . ?
C39 C38 C37 119.6(2) . . ?
C39 C38 H38 120.2 . . ?
C38 C39 H39 119.1 . . ?
C38 C39 C40 121.7(2) . . ?
C40 C39 H39 119.1 . . ?
C35 C40 C41 123.14(19) . . ?
C39 C40 C35 118.5(2) . . ?
C39 C40 C41 118.3(2) . . ?
C40 C41 H41 108.2 . . ?
C40 C41 C42 112.8(2) . . ?
C40 C41 C43 110.6(2) . . ?
C42 C41 H41 108.2 . . ?
C43 C41 H41 108.2 . . ?
C43 C41 C42 108.7(2) . . ?
C41 C42 H42A 109.5 . . ?
C41 C42 H42B 109.5 . . ?
C41 C42 H42C 109.5 . . ?
H42A C42 H42B 109.5 . . ?
H42A C42 H42C 109.5 . . ?
H42B C42 H42C 109.5 . . ?
C41 C43 H43A 109.5 . . ?
C41 C43 H43B 109.5 . . ?
C41 C43 H43C 109.5 . . ?
H43A C43 H43B 109.5 . . ?
H43A C43 H43C 109.5 . . ?
H43B C43 H43C 109.5 . . ?
C36 C44 H44 107.9 . . ?
C36 C44 C45 111.92(19) . . ?
C36 C44 C46 112.3(2) . . ?
C45 C44 H44 107.9 . . ?
C46 C44 H44 107.9 . . ?
C46 C44 C45 108.8(2) . . ?
C44 C45 H45A 109.5 . . ?
C44 C45 H45B 109.5 . . ?
C44 C45 H45C 109.5 . . ?
H45A C45 H45B 109.5 . . ?
H45A C45 H45C 109.5 . . ?
H45B C45 H45C 109.5 . . ?
C44 C46 H46A 109.5 . . ?
C44 C46 H46B 109.5 . . ?
C44 C46 H46C 109.5 . . ?
H46A C46 H46B 109.5 . . ?
H46A C46 H46C 109.5 . . ?
H46B C46 H46C 109.5 . . ?
C48 C47 C47 145.0(9) . 2_756 ?
C47 C48 C49 142.0(8) . . ?
C48 C49 H49A 109.5 . . ?
C48 C49 H49B 109.5 . . ?
C48 C49 H49C 109.5 . . ?
H49A C49 H49B 109.5 . . ?
H49A C49 H49C 109.5 . . ?
H49B C49 H49C 109.5 . . ?

loop_
_geom_bond_atom_site_label_1
_geom_bond_atom_site_label_2
_geom_bond_distance
_geom_bond_site_symmetry_2
_geom_bond_publ_flag
N1 Mg1 2.2308(16) . ?
N1 C10 1.311(3) . ?
N1 C12 1.455(3) . ?
Mg1 N2 2.0566(16) . ?
Mg1 N3 2.3236(16) . ?
Mg1 N4 2.3158(18) . ?
Mg1 N5 2.0534(17) . ?
Mg1 N6 2.2326(17) . ?
C1 H1A 0.9600 . ?
C1 H1B 0.9600 . ?
C1 H1C 0.9600 . ?
C1 C2 1.494(3) . ?
C2 N3 1.339(2) . ?
C2 C3 1.383(3) . ?
N2 C6 1.377(2) . ?
N2 C7 1.340(2) . ?
N3 C6 1.358(2) . ?
C3 H3 0.9300 . ?
C3 C4 1.377(3) . ?
N4 C25 1.332(3) . ?
N4 C29 1.360(3) . ?
C4 H4 0.9300 . ?
C4 C5 1.374(3) . ?
C5 H5 0.9300 . ?
C5 C6 1.403(3) . ?
N5 C29 1.373(3) . ?
N5 C31 1.338(3) . ?
N6 C33 1.319(2) . ?
N6 C35 1.448(3) . ?
C7 C8 1.510(3) . ?
C7 C9 1.380(3) . ?
C8 H8A 0.9600 . ?
C8 H8B 0.9600 . ?
C8 H8C 0.9600 . ?
C9 H9 0.9300 . ?
C9 C10 1.429(3) . ?
C10 C11 1.521(3) . ?
C11 H11A 0.9600 . ?
C11 H11B 0.9600 . ?
C11 H11C 0.9600 . ?
C12 C13 1.405(3) . ?
C12 C17 1.403(3) . ?
C13 C14 1.395(3) . ?
C13 C21 1.509(4) . ?
C14 H14 0.9300 . ?
C14 C15 1.369(4) . ?
C15 H15 0.9300 . ?
C15 C16 1.360(4) . ?
C16 H16 0.9300 . ?
C16 C17 1.401(3) . ?
C17 C18 1.506(4) . ?
C18 H18 0.9800 . ?
C18 C19 1.531(4) . ?
C18 C20 1.536(4) . ?
C19 H19A 0.9600 . ?
C19 H19B 0.9600 . ?
C19 H19C 0.9600 . ?
C20 H20A 0.9600 . ?
C20 H20B 0.9600 . ?
C20 H20C 0.9600 . ?
C21 H21 0.9800 . ?
C21 C22 1.530(4) . ?
C21 C23 1.526(4) . ?
C22 H22A 0.9600 . ?
C22 H22B 0.9600 . ?
C22 H22C 0.9600 . ?
C23 H23A 0.9600 . ?
C23 H23B 0.9600 . ?
C23 H23C 0.9600 . ?
C24 H24A 0.9600 . ?
C24 H24B 0.9600 . ?
C24 H24C 0.9600 . ?
C24 C25 1.500(3) . ?
C25 C26 1.386(3) . ?
C26 H26 0.9300 . ?
C26 C27 1.381(4) . ?
C27 H27 0.9300 . ?
C27 C28 1.369(4) . ?
C28 H28 0.9300 . ?
C28 C29 1.402(3) . ?
C30 H30A 0.9600 . ?
C30 H30B 0.9600 . ?
C30 H30C 0.9600 . ?
C30 C31 1.514(3) . ?
C31 C32 1.372(3) . ?
C32 H32 0.9300 . ?
C32 C33 1.429(3) . ?
C33 C34 1.521(3) . ?
C34 H34A 0.9600 . ?
C34 H34B 0.9600 . ?
C34 H34C 0.9600 . ?
C35 C36 1.409(3) . ?
C35 C40 1.403(3) . ?
C36 C37 1.396(3) . ?
C36 C44 1.521(3) . ?
C37 H37 0.9300 . ?
C37 C38 1.374(3) . ?
C38 H38 0.9300 . ?
C38 C39 1.368(3) . ?
C39 H39 0.9300 . ?
C39 C40 1.395(3) . ?
C40 C41 1.517(3) . ?
C41 H41 0.9800 . ?
C41 C42 1.532(3) . ?
C41 C43 1.527(4) . ?
C42 H42A 0.9600 . ?
C42 H42B 0.9600 . ?
C42 H42C 0.9600 . ?
C43 H43A 0.9600 . ?
C43 H43B 0.9600 . ?
C43 H43C 0.9600 . ?
C44 H44 0.9800 . ?
C44 C45 1.532(3) . ?
C44 C46 1.530(3) . ?
C45 H45A 0.9600 . ?
C45 H45B 0.9600 . ?
C45 H45C 0.9600 . ?
C46 H46A 0.9600 . ?
C46 H46B 0.9600 . ?
C46 H46C 0.9600 . ?
C47 C47 1.316(12) 2_756 ?
C47 C48 1.202(9) . ?
C48 C49 1.341(9) . ?
C49 H49A 0.9600 . ?
C49 H49B 0.9600 . ?
C49 H49C 0.9600 . ?
